data_4321444
loop_
_publ_author_name
'Brian M. Rapko'
'Bruce K. McNamara'
'Robin D. Rogers'
'Grant A. Broker'
'Gregg J. Lumetta'
'Benjamin P. Hay'

_publ_section_title
;
 Coordination of Lanthanide Triflates and Perchlorates with
 N,N,N',N'-Tetramethylsuccinamide
;
_journal_name_full 'Inorganic Chemistry'
_journal_page_first 4858
_journal_page_last 4867
_journal_paper_doi 10.1021/ic000244k
_journal_volume 39
_journal_year 2000
_chemical_formula_structural '[Eu(TMSA)~4~][ClO~4~]~3~'
_chemical_formula_sum 'C32 H64 Cl3 Eu N8 O20'
_chemical_formula_weight 1139.22
_space_group_IT_number 2
_symmetry_cell_setting triclinic
_symmetry_space_group_name_Hall '-P 1'
_symmetry_space_group_name_H-M 'P -1'
_atom_sites_solution_hydrogens geom
_atom_sites_solution_primary direct
_atom_sites_solution_secondary difmap
_audit_creation_method SHELXL
_cell_angle_alpha 106.594(1)
_cell_angle_beta 91.538(1)
_cell_angle_gamma 90.311(1)
_cell_formula_units_Z 2
_cell_length_a 10.9611(2)
_cell_length_b 14.6144(3)
_cell_length_c 15.7992(2)
_cell_measurement_reflns_used 6145
_cell_measurement_temperature 173(2)
_cell_volume 2424.37(7)
_computing_cell_refinement 'Siemens XSCANS'
_computing_data_collection 'Siemens XSCANS'
_computing_data_reduction 'Siemens SHELXTL'
_computing_molecular_graphics 'Siemens SHELXTL'
_computing_publication_material 'Siemens SHELXTL'
_computing_structure_refinement 'SHELXL-93 (Sheldrick, 1993)'
_computing_structure_solution 'SHELXS-86 (Sheldrick, 1990)'
_diffrn_ambient_temperature 173(2)
_diffrn_measurement_device 'Siemens P4'
_diffrn_measurement_method '\w scans'
_diffrn_radiation_monochromator graphite
_diffrn_radiation_source 'fine-focus sealed tube'
_diffrn_radiation_type MoK\a
_diffrn_radiation_wavelength 0.71073
_diffrn_reflns_av_R_equivalents 0.0280
_diffrn_reflns_av_sigmaI/netI 0.0826
_diffrn_reflns_limit_h_max 13
_diffrn_reflns_limit_h_min -14
_diffrn_reflns_limit_k_max 19
_diffrn_reflns_limit_k_min -15
_diffrn_reflns_limit_l_max 19
_diffrn_reflns_limit_l_min -20
_diffrn_reflns_number 15331
_diffrn_reflns_theta_max 27.90
_diffrn_reflns_theta_min 1.35
_exptl_absorpt_coefficient_mu 1.538
_exptl_absorpt_correction_T_max 0.97
_exptl_absorpt_correction_T_min 0.76
_exptl_absorpt_correction_type SADABS
_exptl_crystal_colour colorless
_exptl_crystal_density_diffrn 1.561
_exptl_crystal_description parallelepiped
_exptl_crystal_F_000 1172
_exptl_crystal_size_max 0.19
_exptl_crystal_size_mid 0.20
_exptl_crystal_size_min 0.56
_refine_diff_density_max 1.332
_refine_diff_density_min -1.241
_refine_diff_density_rms 0.122
_refine_ls_extinction_coef 0.0008(2)
_refine_ls_extinction_expression Fc^*^=kFc[1+0.001xFc^2^\l^3^/sin(2\q)]^-1/4^
_refine_ls_extinction_method SHELXL
_refine_ls_goodness_of_fit_all 0.992
_refine_ls_goodness_of_fit_obs 1.036
_refine_ls_matrix_type full
_refine_ls_number_parameters 594
_refine_ls_number_reflns 10711
_refine_ls_number_restraints 0
_refine_ls_restrained_S_all 1.087
_refine_ls_restrained_S_obs 1.036
_refine_ls_R_factor_all 0.0713
_refine_ls_R_factor_obs 0.0450
_refine_ls_shift/esd_max 0.614
_refine_ls_shift/esd_mean 0.009
_refine_ls_structure_factor_coef Fsqd
_refine_ls_weighting_scheme '0.0500, 0.0000'
_refine_ls_wR_factor_all 0.1137
_refine_ls_wR_factor_obs 0.0935
_reflns_number_observed 8102
_reflns_number_total 10718
_reflns_observed_criterion >2sigma(I)
_cod_data_source_file ic000244k_4.cif
_cod_data_source_block compound4
_cod_database_code 4321444

loop_
_symmetry_equiv_pos_as_xyz
'x, y, z'
'-x, -y, -z'

loop_
_atom_site_aniso_label
_atom_site_aniso_U_11
_atom_site_aniso_U_22
_atom_site_aniso_U_33
_atom_site_aniso_U_23
_atom_site_aniso_U_13
_atom_site_aniso_U_12
Eu 0.01953(12) 0.02102(12) 0.01899(12) 0.00999(8) 0.00133(8) 0.00151(8)
Cl1 0.0347(7) 0.0588(9) 0.0473(8) 0.0309(7) 0.0018(6) 0.0049(6)
Cl2 0.0477(8) 0.0382(7) 0.0580(9) 0.0231(7) 0.0033(7) 0.0087(6)
Cl3 0.0385(8) 0.0462(8) 0.0494(8) 0.0121(6) 0.0014(6) -0.0038(6)
O1 0.037(2) 0.033(2) 0.028(2) 0.0096(14) 0.0132(15) 0.0033(15)
O2 0.033(2) 0.026(2) 0.027(2) 0.0154(13) 0.0072(14) 0.0005(14)
O3 0.027(2) 0.038(2) 0.025(2) 0.0122(14) -0.0043(14) 0.0047(15)
O4 0.022(2) 0.029(2) 0.023(2) 0.0139(13) -0.0010(13) 0.0043(13)
O5 0.037(2) 0.031(2) 0.038(2) 0.0170(15) -0.006(2) -0.008(2)
O6 0.031(2) 0.035(2) 0.030(2) 0.0208(14) 0.0028(14) 0.0005(15)
O7 0.027(2) 0.029(2) 0.035(2) 0.0080(14) -0.0029(15) 0.0101(14)
O8 0.025(2) 0.024(2) 0.028(2) 0.0129(13) 0.0004(13) 0.0021(13)
O9 0.062(3) 0.132(4) 0.052(3) 0.013(3) -0.015(2) -0.003(3)
O10 0.035(2) 0.096(3) 0.088(3) 0.058(3) 0.008(2) 0.011(2)
O11 0.049(3) 0.136(4) 0.065(3) 0.068(3) 0.003(2) -0.012(3)
O12 0.092(4) 0.060(3) 0.144(5) 0.047(3) 0.005(4) 0.018(3)
O13 0.147(6) 0.084(4) 0.092(4) 0.018(3) 0.039(4) 0.050(4)
O14 0.088(4) 0.156(6) 0.246(8) 0.162(6) 0.089(5) 0.049(4)
O15 0.127(5) 0.134(5) 0.135(5) 0.100(4) 0.053(4) 0.093(4)
O16 0.126(6) 0.174(7) 0.161(7) 0.074(5) -0.058(5) -0.067(5)
O17 0.194(9) 0.381(14) 0.106(6) 0.043(7) 0.112(7) 0.043(9)
O18 0.144(6) 0.088(4) 0.206(8) -0.018(5) 0.042(6) -0.066(4)
O19 0.094(4) 0.142(5) 0.099(5) 0.036(4) -0.033(4) 0.002(4)
O20 0.084(4) 0.072(4) 0.158(6) 0.038(4) -0.010(4) 0.017(3)
N1 0.040(3) 0.035(2) 0.027(2) 0.007(2) 0.011(2) 0.009(2)
N2 0.030(2) 0.032(2) 0.032(2) 0.020(2) 0.004(2) 0.000(2)
N3 0.049(3) 0.049(3) 0.026(2) 0.013(2) -0.010(2) 0.006(2)
N4 0.018(2) 0.027(2) 0.028(2) 0.011(2) 0.001(2) 0.003(2)
N5 0.047(3) 0.028(2) 0.029(2) 0.007(2) -0.005(2) -0.011(2)
N6 0.034(2) 0.030(2) 0.030(2) 0.020(2) -0.004(2) -0.007(2)
N7 0.045(3) 0.032(2) 0.034(2) 0.012(2) -0.002(2) 0.011(2)
N8 0.020(2) 0.029(2) 0.027(2) 0.012(2) 0.000(2) -0.001(2)
C1 0.022(2) 0.037(3) 0.022(2) 0.014(2) 0.006(2) 0.010(2)
C2 0.031(3) 0.043(3) 0.037(3) 0.019(2) 0.013(2) 0.004(2)
C3 0.024(3) 0.034(3) 0.037(3) 0.018(2) 0.003(2) -0.003(2)
C4 0.030(3) 0.023(2) 0.020(2) 0.008(2) -0.001(2) -0.003(2)
C5 0.062(4) 0.039(3) 0.048(4) -0.004(3) 0.009(3) 0.009(3)
C6 0.070(4) 0.061(4) 0.035(3) 0.011(3) 0.030(3) 0.014(3)
C7 0.037(3) 0.045(3) 0.054(3) 0.032(3) 0.009(3) 0.011(2)
C8 0.048(3) 0.053(3) 0.051(3) 0.037(3) 0.019(3) 0.003(3)
C9 0.029(3) 0.024(2) 0.031(3) 0.012(2) -0.007(2) -0.003(2)
C10 0.031(3) 0.035(3) 0.033(3) 0.012(2) -0.008(2) 0.002(2)
C11 0.015(2) 0.031(2) 0.034(3) 0.010(2) 0.003(2) 0.000(2)
C12 0.018(2) 0.032(2) 0.019(2) 0.011(2) 0.004(2) 0.001(2)
C13 0.069(4) 0.078(5) 0.026(3) 0.007(3) -0.001(3) 0.016(4)
C14 0.090(6) 0.104(6) 0.036(3) 0.025(4) -0.018(3) 0.035(5)
C15 0.029(3) 0.032(3) 0.031(3) 0.007(2) 0.000(2) -0.002(2)
C16 0.029(3) 0.027(2) 0.038(3) 0.010(2) 0.004(2) 0.009(2)
C17 0.025(3) 0.028(2) 0.032(3) 0.010(2) -0.010(2) -0.003(2)
C18 0.026(3) 0.037(3) 0.046(3) 0.020(2) 0.004(2) -0.003(2)
C19 0.030(3) 0.036(3) 0.028(3) 0.013(2) 0.005(2) 0.004(2)
C20 0.029(3) 0.030(2) 0.022(2) 0.010(2) 0.004(2) -0.001(2)
C21 0.077(5) 0.073(4) 0.026(3) 0.005(3) -0.002(3) -0.025(4)
C22 0.078(5) 0.046(3) 0.045(3) 0.008(3) 0.000(3) -0.029(3)
C23 0.058(4) 0.054(3) 0.039(3) 0.032(3) -0.006(3) -0.018(3)
C24 0.046(3) 0.044(3) 0.042(3) 0.026(3) -0.012(3) -0.005(3)
C25 0.026(3) 0.036(3) 0.031(3) 0.014(2) 0.008(2) 0.011(2)
C26 0.029(3) 0.043(3) 0.032(3) 0.014(2) -0.001(2) 0.012(2)
C27 0.020(2) 0.045(3) 0.031(3) 0.013(2) 0.002(2) 0.005(2)
C28 0.017(2) 0.022(2) 0.030(2) 0.010(2) -0.002(2) -0.003(2)
C29 0.058(4) 0.031(3) 0.052(4) 0.006(3) -0.004(3) 0.007(3)
C30 0.072(5) 0.040(3) 0.068(4) 0.023(3) -0.014(3) 0.022(3)
C31 0.030(3) 0.040(3) 0.029(3) 0.010(2) 0.002(2) 0.000(2)
C32 0.031(3) 0.045(3) 0.030(3) 0.017(2) -0.007(2) 0.000(2)

loop_
_atom_site_label
_atom_site_type_symbol
_atom_site_fract_x
_atom_site_fract_y
_atom_site_fract_z
_atom_site_U_iso_or_equiv
_atom_site_thermal_displace_type
_atom_site_occupancy
_atom_site_calc_flag
_atom_site_refinement_flags
_atom_site_disorder_group
Eu Eu 0.24207(2) 0.29255(2) 0.290094(14) 0.01894(8) Uani 1 d . .
Cl1 Cl 0.74653(12) 0.64624(10) 0.16941(9) 0.0436(3) Uani 1 d . .
Cl2 Cl 0.25731(13) 0.85742(10) 0.38873(10) 0.0460(3) Uani 1 d . .
Cl3 Cl 0.73546(13) 0.15581(10) 0.14727(9) 0.0450(3) Uani 1 d . .
O1 O 0.3418(3) 0.2668(2) 0.1557(2) 0.0322(8) Uani 1 d . .
O2 O 0.2609(3) 0.4479(2) 0.2622(2) 0.0272(7) Uani 1 d . .
O3 O 0.0772(3) 0.3072(2) 0.1946(2) 0.0293(7) Uani 1 d . .
O4 O 0.0969(3) 0.3941(2) 0.3827(2) 0.0236(7) Uani 1 d . .
O5 O 0.1275(3) 0.1490(2) 0.2529(2) 0.0339(8) Uani 1 d . .
O6 O 0.2327(3) 0.2424(2) 0.4236(2) 0.0295(7) Uani 1 d . .
O7 O 0.4015(3) 0.1847(2) 0.2876(2) 0.0308(7) Uani 1 d . .
O8 O 0.3966(3) 0.3831(2) 0.3900(2) 0.0244(7) Uani 1 d . .
O9 O 0.6837(4) 0.5981(4) 0.0888(3) 0.085(2) Uani 1 d . .
O10 O 0.8747(4) 0.6247(3) 0.1625(3) 0.0661(13) Uani 1 d . .
O11 O 0.6987(4) 0.6155(4) 0.2399(3) 0.0750(15) Uani 1 d . .
O12 O 0.7304(5) 0.7462(3) 0.1857(4) 0.095(2) Uani 1 d . .
O13 O 0.3125(6) 0.7960(4) 0.3164(4) 0.108(2) Uani 1 d . .
O14 O 0.2041(5) 0.8123(5) 0.4439(5) 0.140(3) Uani 1 d . .
O15 O 0.1891(6) 0.9281(4) 0.3686(4) 0.118(2) Uani 1 d . .
O16 O 0.3654(7) 0.9035(6) 0.4365(5) 0.150(3) Uani 1 d . .
O17 O 0.7996(9) 0.1450(8) 0.0788(5) 0.230(5) Uani 1 d . .
O18 O 0.6469(7) 0.0899(4) 0.1465(5) 0.158(3) Uani 1 d . .
O19 O 0.8097(5) 0.1693(5) 0.2257(4) 0.112(2) Uani 1 d . .
O20 O 0.6711(5) 0.2451(4) 0.1676(4) 0.104(2) Uani 1 d . .
N1 N 0.4244(4) 0.2084(3) 0.0234(3) 0.0344(10) Uani 1 d . .
N2 N 0.2925(3) 0.5503(3) 0.1828(2) 0.0293(9) Uani 1 d . .
N3 N -0.0014(4) 0.3354(3) 0.0725(3) 0.0411(11) Uani 1 d . .
N4 N 0.0299(3) 0.5412(3) 0.3922(2) 0.0241(8) Uani 1 d . .
N5 N 0.0360(4) 0.0066(3) 0.1961(3) 0.0351(10) Uani 1 d . .
N6 N 0.1968(4) 0.1559(3) 0.5164(2) 0.0291(9) Uani 1 d . .
N7 N 0.4785(4) 0.0445(3) 0.2919(3) 0.0365(10) Uani 1 d . .
N8 N 0.4684(3) 0.3767(3) 0.5231(2) 0.0245(8) Uani 1 d . .
C1 C 0.4092(4) 0.2783(3) 0.0974(3) 0.0261(10) Uani 1 d . .
C2 C 0.4740(5) 0.3732(3) 0.1087(3) 0.0353(12) Uani 1 d . .
H2A H 0.4415(5) 0.4024(3) 0.0635(3) 0.042 Uiso 1 calc R .
H2B H 0.5620(5) 0.3617(3) 0.0985(3) 0.042 Uiso 1 calc R .
C3 C 0.4589(4) 0.4427(3) 0.1998(3) 0.0299(11) Uani 1 d . .
H3A H 0.4822(4) 0.4105(3) 0.2450(3) 0.036 Uiso 1 calc R .
H3B H 0.5157(4) 0.4975(3) 0.2069(3) 0.036 Uiso 1 calc R .
C4 C 0.3302(4) 0.4802(3) 0.2166(3) 0.0239(10) Uani 1 d . .
C5 C 0.3700(6) 0.1154(4) 0.0130(4) 0.053(2) Uani 1 d . .
H5A H 0.3362(32) 0.0900(13) -0.0473(9) 0.080 Uiso 1 calc R .
H5B H 0.3046(25) 0.1210(6) 0.0552(18) 0.080 Uiso 1 calc R .
H5C H 0.4323(10) 0.0720(8) 0.0241(26) 0.080 Uiso 1 calc R .
C6 C 0.5043(6) 0.2165(4) -0.0469(4) 0.055(2) Uani 1 d . .
H6A H 0.4709(20) 0.1776(23) -0.1041(4) 0.083 Uiso 1 calc R .
H6B H 0.5859(11) 0.1940(27) -0.0366(14) 0.083 Uiso 1 calc R .
H6C H 0.5097(30) 0.2834(6) -0.0470(18) 0.083 Uiso 1 calc R .
C7 C 0.1668(5) 0.5829(4) 0.1959(4) 0.0415(13) Uani 1 d . .
H7A H 0.1660(5) 0.6529(4) 0.2137(22) 0.062 Uiso 1 calc R .
H7B H 0.1311(11) 0.5597(20) 0.2422(16) 0.062 Uiso 1 calc R .
H7C H 0.1191(9) 0.5581(20) 0.1406(7) 0.062 Uiso 1 calc R .
C8 C 0.3660(5) 0.5957(4) 0.1305(4) 0.0457(14) Uani 1 d . .
H8A H 0.3569(26) 0.6652(4) 0.1520(16) 0.069 Uiso 1 calc R .
H8B H 0.3385(22) 0.5732(20) 0.0684(5) 0.069 Uiso 1 calc R .
H8C H 0.4519(6) 0.5795(21) 0.1358(19) 0.069 Uiso 1 calc R .
C9 C -0.0013(4) 0.3451(3) 0.1591(3) 0.0271(10) Uani 1 d . .
C10 C -0.0996(4) 0.4052(3) 0.2128(3) 0.0324(11) Uani 1 d . .
H10A H -0.1805(4) 0.3815(3) 0.1859(3) 0.039 Uiso 1 calc R .
H10B H -0.0898(4) 0.4720(3) 0.2110(3) 0.039 Uiso 1 calc R .
C11 C -0.0954(4) 0.4034(3) 0.3092(3) 0.0267(10) Uani 1 d . .
H11A H -0.1675(4) 0.4375(3) 0.3386(3) 0.032 Uiso 1 calc R .
H11B H -0.1030(4) 0.3361(3) 0.3101(3) 0.032 Uiso 1 calc R .
C12 C 0.0175(4) 0.4468(3) 0.3633(3) 0.0221(9) Uani 1 d . .
C13 C 0.0883(6) 0.2726(5) 0.0183(3) 0.059(2) Uani 1 d . .
H13A H 0.0848(28) 0.2796(23) -0.0415(9) 0.089 Uiso 1 calc R .
H13B H 0.0698(24) 0.2062(5) 0.0158(24) 0.089 Uiso 1 calc R .
H13C H 0.1702(7) 0.2901(20) 0.0445(16) 0.089 Uiso 1 calc R .
C14 C -0.0978(7) 0.3732(5) 0.0259(4) 0.076(2) Uani 1 d . .
H14A H -0.0664(14) 0.3808(32) -0.0292(16) 0.114 Uiso 1 calc R .
H14B H -0.1238(31) 0.4353(16) 0.0635(13) 0.114 Uiso 1 calc R .
H14C H -0.1676(18) 0.3287(17) 0.0125(27) 0.114 Uiso 1 calc R .
C15 C 0.1376(4) 0.5836(3) 0.4461(3) 0.0313(11) Uani 1 d . .
H15A H 0.1627(16) 0.6414(12) 0.4311(14) 0.047 Uiso 1 calc R .
H15B H 0.2043(9) 0.5377(8) 0.4345(15) 0.047 Uiso 1 calc R .
H15C H 0.1180(9) 0.6001(20) 0.5088(3) 0.047 Uiso 1 calc R .
C16 C -0.0607(4) 0.6102(3) 0.3801(3) 0.0313(11) Uani 1 d . .
H16A H -0.0195(5) 0.6619(11) 0.3633(19) 0.047 Uiso 1 calc R .
H16B H -0.1030(19) 0.6367(16) 0.4354(6) 0.047 Uiso 1 calc R .
H16C H -0.1200(16) 0.5781(6) 0.3334(14) 0.047 Uiso 1 calc R .
C17 C 0.0586(4) 0.0848(3) 0.2616(3) 0.0284(10) Uani 1 d . .
C18 C 0.0008(4) 0.0924(3) 0.3512(3) 0.0343(12) Uani 1 d . .
H18A H -0.0889(4) 0.0850(3) 0.3421(3) 0.041 Uiso 1 calc R .
H18B H 0.0302(4) 0.0391(3) 0.3730(3) 0.041 Uiso 1 calc R .
C19 C 0.0287(4) 0.1850(3) 0.4208(3) 0.0303(11) Uani 1 d . .
H19A H 0.0093(4) 0.2385(3) 0.3962(3) 0.036 Uiso 1 calc R .
H19B H -0.0248(4) 0.1899(3) 0.4713(3) 0.036 Uiso 1 calc R .
C20 C 0.1591(4) 0.1949(3) 0.4537(3) 0.0261(10) Uani 1 d . .
C21 C 0.0839(6) -0.0016(5) 0.1087(3) 0.061(2) Uani 1 d . .
H21A H 0.1151(36) -0.0661(11) 0.0835(13) 0.091 Uiso 1 calc R .
H21B H 0.1502(27) 0.0452(22) 0.1142(5) 0.091 Uiso 1 calc R .
H21C H 0.0186(11) 0.0106(30) 0.0699(9) 0.091 Uiso 1 calc R .
C22 C -0.0469(6) -0.0700(4) 0.2030(4) 0.058(2) Uani 1 d . .
H22A H -0.0193(22) -0.1313(5) 0.1649(21) 0.086 Uiso 1 calc R .
H22B H -0.1296(9) -0.0577(15) 0.1844(25) 0.086 Uiso 1 calc R .
H22C H -0.0470(29) -0.0723(20) 0.2644(7) 0.086 Uiso 1 calc R .
C23 C 0.1199(5) 0.1016(4) 0.5595(3) 0.0466(14) Uani 1 d . .
H23A H 0.1497(21) 0.0362(8) 0.5469(20) 0.070 Uiso 1 calc R .
H23B H 0.0356(8) 0.1005(22) 0.5369(18) 0.070 Uiso 1 calc R .
H23C H 0.1229(27) 0.1319(16) 0.6234(4) 0.070 Uiso 1 calc R .
C24 C 0.3252(5) 0.1627(4) 0.5456(3) 0.0415(13) Uani 1 d . .
H24A H 0.3317(5) 0.1951(21) 0.6091(5) 0.062 Uiso 1 calc R .
H24B H 0.3711(7) 0.1990(20) 0.5134(16) 0.062 Uiso 1 calc R .
H24C H 0.3587(9) 0.0984(4) 0.5340(20) 0.062 Uiso 1 calc R .
C25 C 0.4811(4) 0.1396(3) 0.3162(3) 0.0298(11) Uani 1 d . .
C26 C 0.5823(4) 0.1912(3) 0.3783(3) 0.0343(12) Uani 1 d . .
H26A H 0.6615(4) 0.1643(3) 0.3553(3) 0.041 Uiso 1 calc R .
H26B H 0.5725(4) 0.1800(3) 0.4367(3) 0.041 Uiso 1 calc R .
C27 C 0.5847(4) 0.2990(3) 0.3903(3) 0.0313(11) Uani 1 d . .
H27A H 0.6596(4) 0.3263(3) 0.4250(3) 0.038 Uiso 1 calc R .
H27B H 0.5912(4) 0.3093(3) 0.3313(3) 0.038 Uiso 1 calc R .
C28 C 0.4762(4) 0.3549(3) 0.4353(3) 0.0225(9) Uani 1 d . .
C29 C 0.3872(5) -0.0059(4) 0.2272(4) 0.0484(14) Uani 1 d . .
H29A H 0.3744(24) -0.0702(10) 0.2333(16) 0.073 Uiso 1 calc R .
H29B H 0.4150(16) -0.0108(23) 0.1677(4) 0.073 Uiso 1 calc R .
H29C H 0.3103(11) 0.0289(14) 0.2368(16) 0.073 Uiso 1 calc R .
C30 C 0.5742(6) -0.0132(4) 0.3170(4) 0.059(2) Uani 1 d . .
H30A H 0.5388(9) -0.0738(13) 0.3202(26) 0.088 Uiso 1 calc R .
H30B H 0.6100(25) 0.0216(13) 0.3748(13) 0.088 Uiso 1 calc R .
H30C H 0.6377(19) -0.0259(24) 0.2728(14) 0.088 Uiso 1 calc R .
C31 C 0.3656(4) 0.4313(3) 0.5667(3) 0.0328(11) Uani 1 d . .
H31A H 0.3282(18) 0.3979(11) 0.6054(16) 0.049 Uiso 1 calc R .
H31B H 0.3050(13) 0.4379(19) 0.5221(3) 0.049 Uiso 1 calc R .
H31C H 0.3942(6) 0.4947(8) 0.6020(16) 0.049 Uiso 1 calc R .
C32 C 0.5593(4) 0.3531(4) 0.5826(3) 0.0338(11) Uani 1 d . .
H32A H 0.5182(5) 0.3280(20) 0.6257(13) 0.051 Uiso 1 calc R .
H32B H 0.6063(19) 0.4107(6) 0.6137(15) 0.051 Uiso 1 calc R .
H32C H 0.6145(17) 0.3049(16) 0.5483(4) 0.051 Uiso 1 calc R .

loop_
_atom_type_symbol
_atom_type_description
_atom_type_scat_dispersion_real
_atom_type_scat_dispersion_imag
_atom_type_scat_source
C C 0.0033 0.0016 'International Tables Vol C Tables 4.2.6.8 and 6.1.1.4'
H H 0.0000 0.0000 'International Tables Vol C Tables 4.2.6.8 and 6.1.1.4'
N N 0.0061 0.0033 'International Tables Vol C Tables 4.2.6.8 and 6.1.1.4'
O O 0.0106 0.0060 'International Tables Vol C Tables 4.2.6.8 and 6.1.1.4'
Cl Cl 0.1484 0.1585 'International Tables Vol C Tables 4.2.6.8 and 6.1.1.4'
Eu Eu -0.1578 3.6682 'International Tables Vol C Tables 4.2.6.8 and 6.1.1.4'

loop_
_geom_angle_atom_site_label_1
_geom_angle_atom_site_label_2
_geom_angle_atom_site_label_3
_geom_angle
_geom_angle_site_symmetry_1
_geom_angle_site_symmetry_3
_geom_angle_publ_flag
O1 Eu O7 71.66(11) . . ?
O1 Eu O5 97.41(11) . . ?
O7 Eu O5 80.84(11) . . ?
O1 Eu O3 79.10(11) . . ?
O7 Eu O3 136.66(11) . . ?
O5 Eu O3 71.86(11) . . ?
O1 Eu O8 100.03(11) . . ?
O7 Eu O8 74.93(10) . . ?
O5 Eu O8 143.73(10) . . ?
O3 Eu O8 142.75(10) . . ?
O1 Eu O4 142.68(10) . . ?
O7 Eu O4 144.34(10) . . ?
O5 Eu O4 98.45(11) . . ?
O3 Eu O4 74.17(10) . . ?
O8 Eu O4 86.47(10) . . ?
O1 Eu O6 143.72(11) . . ?
O7 Eu O6 72.22(11) . . ?
O5 Eu O6 73.44(11) . . ?
O3 Eu O6 127.55(10) . . ?
O8 Eu O6 73.68(10) . . ?
O4 Eu O6 73.46(10) . . ?
O1 Eu O2 73.31(10) . . ?
O7 Eu O2 125.94(11) . . ?
O5 Eu O2 143.76(11) . . ?
O3 Eu O2 71.99(10) . . ?
O8 Eu O2 72.18(10) . . ?
O4 Eu O2 73.94(10) . . ?
O6 Eu O2 133.58(10) . . ?
O9 Cl1 O12 108.6(3) . . ?
O9 Cl1 O11 109.6(3) . . ?
O12 Cl1 O11 110.1(3) . . ?
O9 Cl1 O10 109.8(3) . . ?
O12 Cl1 O10 109.6(3) . . ?
O11 Cl1 O10 109.1(3) . . ?
O14 Cl2 O15 115.8(3) . . ?
O14 Cl2 O13 114.2(4) . . ?
O15 Cl2 O13 114.1(4) . . ?
O14 Cl2 O16 105.0(5) . . ?
O15 Cl2 O16 106.6(4) . . ?
O13 Cl2 O16 98.9(4) . . ?
O17 Cl3 O18 118.9(6) . . ?
O17 Cl3 O19 111.9(5) . . ?
O18 Cl3 O19 108.5(5) . . ?
O17 Cl3 O20 111.2(6) . . ?
O18 Cl3 O20 103.9(4) . . ?
O19 Cl3 O20 100.8(4) . . ?
C1 O1 Eu 161.6(3) . . ?
C4 O2 Eu 133.3(3) . . ?
C9 O3 Eu 159.4(3) . . ?
C12 O4 Eu 129.6(3) . . ?
C17 O5 Eu 159.4(3) . . ?
C20 O6 Eu 135.3(3) . . ?
C25 O7 Eu 158.8(3) . . ?
C28 O8 Eu 129.2(3) . . ?
C1 N1 C5 120.0(4) . . ?
C1 N1 C6 123.5(4) . . ?
C5 N1 C6 116.2(4) . . ?
C4 N2 C8 125.3(4) . . ?
C4 N2 C7 118.9(4) . . ?
C8 N2 C7 115.7(4) . . ?
C9 N3 C13 118.8(4) . . ?
C9 N3 C14 123.3(5) . . ?
C13 N3 C14 117.3(4) . . ?
C12 N4 C15 119.6(4) . . ?
C12 N4 C16 125.6(4) . . ?
C15 N4 C16 114.7(4) . . ?
C17 N5 C21 119.7(4) . . ?
C17 N5 C22 123.3(4) . . ?
C21 N5 C22 116.7(4) . . ?
C20 N6 C23 125.4(4) . . ?
C20 N6 C24 120.5(4) . . ?
C23 N6 C24 114.1(4) . . ?
C25 N7 C29 119.2(4) . . ?
C25 N7 C30 123.4(5) . . ?
C29 N7 C30 116.8(4) . . ?
C28 N8 C31 120.1(4) . . ?
C28 N8 C32 125.1(4) . . ?
C31 N8 C32 114.8(4) . . ?
O1 C1 N1 120.7(4) . . ?
O1 C1 C2 120.5(4) . . ?
N1 C1 C2 118.7(4) . . ?
C1 C2 C3 113.0(4) . . ?
C4 C3 C2 113.8(4) . . ?
O2 C4 N2 120.1(4) . . ?
O2 C4 C3 120.6(4) . . ?
N2 C4 C3 119.3(4) . . ?
O3 C9 N3 121.2(4) . . ?
O3 C9 C10 120.9(4) . . ?
N3 C9 C10 118.0(4) . . ?
C9 C10 C11 112.5(4) . . ?
C12 C11 C10 116.1(4) . . ?
O4 C12 N4 120.4(4) . . ?
O4 C12 C11 120.2(4) . . ?
N4 C12 C11 119.4(4) . . ?
O5 C17 N5 121.5(4) . . ?
O5 C17 C18 120.6(4) . . ?
N5 C17 C18 117.8(4) . . ?
C19 C18 C17 114.0(4) . . ?
C20 C19 C18 113.6(4) . . ?
O6 C20 N6 119.6(4) . . ?
O6 C20 C19 119.6(4) . . ?
N6 C20 C19 120.8(4) . . ?
O7 C25 N7 120.4(5) . . ?
O7 C25 C26 120.9(4) . . ?
N7 C25 C26 118.7(4) . . ?
C25 C26 C27 113.1(4) . . ?
C28 C27 C26 116.6(4) . . ?
O8 C28 N8 120.4(4) . . ?
O8 C28 C27 119.7(4) . . ?
N8 C28 C27 119.8(4) . . ?

loop_
_geom_bond_atom_site_label_1
_geom_bond_atom_site_label_2
_geom_bond_distance
_geom_bond_site_symmetry_2
_geom_bond_publ_flag
Eu O1 2.349(3) . ?
Eu O7 2.353(3) . ?
Eu O5 2.356(3) . ?
Eu O3 2.373(3) . ?
Eu O8 2.398(3) . ?
Eu O4 2.406(3) . ?
Eu O6 2.427(3) . ?
Eu O2 2.442(3) . ?
Cl1 O9 1.423(5) . ?
Cl1 O12 1.422(5) . ?
Cl1 O11 1.426(4) . ?
Cl1 O10 1.441(4) . ?
Cl2 O14 1.373(5) . ?
Cl2 O15 1.382(5) . ?
Cl2 O13 1.391(5) . ?
Cl2 O16 1.443(6) . ?
Cl3 O17 1.278(6) . ?
Cl3 O18 1.361(6) . ?
Cl3 O19 1.428(6) . ?
Cl3 O20 1.444(5) . ?
O1 C1 1.244(5) . ?
O2 C4 1.241(5) . ?
O3 C9 1.232(5) . ?
O4 C12 1.254(5) . ?
O5 C17 1.241(5) . ?
O6 C20 1.249(5) . ?
O7 C25 1.247(5) . ?
O8 C28 1.258(5) . ?
N1 C1 1.331(6) . ?
N1 C5 1.445(7) . ?
N1 C6 1.463(6) . ?
N2 C4 1.345(5) . ?
N2 C8 1.455(6) . ?
N2 C7 1.461(6) . ?
N3 C9 1.335(6) . ?
N3 C13 1.465(7) . ?
N3 C14 1.470(7) . ?
N4 C12 1.329(5) . ?
N4 C15 1.463(6) . ?
N4 C16 1.466(5) . ?
N5 C17 1.322(6) . ?
N5 C21 1.464(6) . ?
N5 C22 1.468(6) . ?
N6 C20 1.334(6) . ?
N6 C23 1.461(6) . ?
N6 C24 1.464(6) . ?
N7 C25 1.331(6) . ?
N7 C29 1.448(7) . ?
N7 C30 1.465(6) . ?
N8 C28 1.336(5) . ?
N8 C31 1.455(6) . ?
N8 C32 1.462(6) . ?
C1 C2 1.515(6) . ?
C2 C3 1.520(6) . ?
C3 C4 1.518(6) . ?
C9 C10 1.513(7) . ?
C10 C11 1.530(6) . ?
C11 C12 1.513(6) . ?
C17 C18 1.541(6) . ?
C18 C19 1.503(7) . ?
C19 C20 1.500(6) . ?
C25 C26 1.508(7) . ?
C26 C27 1.532(7) . ?
C27 C28 1.520(6) . ?

loop_
_geom_torsion_atom_site_label_1
_geom_torsion_atom_site_label_2
_geom_torsion_atom_site_label_3
_geom_torsion_atom_site_label_4
_geom_torsion
_geom_torsion_site_symmetry_1
_geom_torsion_site_symmetry_2
_geom_torsion_site_symmetry_3
_geom_torsion_site_symmetry_4
_geom_torsion_publ_flag
N1 C1 C2 C3 -174.1(4) . . . . ?
C1 C2 C3 C4 -69.5(5) . . . . ?
C2 C3 C4 N2 -79.0(5) . . . . ?
O1 C1 C2 C3 7.0(6) . . . . ?
C1 C2 C3 C4 -69.5(5) . . . . ?
C2 C3 C4 O2 102.3(5) . . . . ?
N3 C9 C10 C11 175.1(4) . . . . ?
C9 C10 C11 C12 64.7(5) . . . . ?
C10 C11 C12 N4 76.3(5) . . . . ?
O3 C9 C10 C11 -5.7(6) . . . . ?
C9 C10 C11 C12 64.7(5) . . . . ?
C10 C11 C12 O4 -105.8(5) . . . . ?
N5 C17 C18 C19 -178.3(4) . . . . ?
C17 C18 C19 C20 -70.3(5) . . . . ?
C18 C19 C20 N6 -82.9(5) . . . . ?
O5 C17 C18 C19 4.1(7) . . . . ?
C17 C18 C19 C20 -70.3(5) . . . . ?
C18 C19 C20 O6 98.8(5) . . . . ?
N7 C25 C26 C27 171.8(4) . . . . ?
C25 C26 C27 C28 65.6(5) . . . . ?
C26 C27 C28 N8 77.9(5) . . . . ?
O7 C25 C26 C27 -7.8(6) . . . . ?
C25 C26 C27 C28 65.6(5) . . . . ?
C26 C27 C28 O8 -104.5(5) . . . . ?
